data_1528695
loop_
_publ_author_name
'Linti, G.'
'Koestler, W.'

_publ_section_title
;
 Synthese und Strukturen neuer Ringverbindungen des Bismuts mit
 Tris(trimethylsilyl)silyl und -stannylresten - [(Me3 Si)3 Si]4 Bi4 und
 [(Me2 Si)3 Sn]6 Bi8
;
_journal_name_full 'Zeitschrift fuer Anorganische und Allgemeine Chemie'
_journal_page_first 63
_journal_page_last 66
_journal_volume 628
_journal_year 2002
_chemical_formula_sum 'C54 H162 Bi8 Si18 Sn6'
_chemical_name_systematic '(((C H3)3 Si)3 Sn)6 Bi8'
_space_group_IT_number 2
_symmetry_space_group_name_Hall '-P 1'
_symmetry_space_group_name_H-M 'P -1'
_cell_angle_alpha 82.11
_cell_angle_beta 89.84
_cell_angle_gamma 85.6
_cell_formula_units_Z 2
_cell_length_a 18.978
_cell_length_b 19.022
_cell_length_c 19.593
_cell_volume 6985.243
_citation_journal_id_ASTM ZAACAB
_cod_data_source_file Linti_ZAACAB_2002_1050.cif
_cod_data_source_block C54H162Bi8Si18Sn6
_cod_database_code 1528695

loop_
_symmetry_equiv_pos_as_xyz
x,y,z
-x,-y,-z

loop_
_atom_site_label
_atom_site_type_symbol
_atom_site_fract_x
_atom_site_fract_y
_atom_site_fract_z
_atom_site_occupancy
_atom_site_U_iso_or_equiv
Si3 Si 0.6596 0.4335 0.2729 1 0.0
H132 H 0.6628 0.9667 0.4366 1 0.0
Bi2 Bi 0.67512 0.66003 0.08937 1 0.0
Si10 Si 0.8864 1.0624 0.2697 1 0.0
C28 C 0.879 1.1598 0.248 1 0.0
H13 H 0.898 0.4782 0.4166 1 0.0
H26 H 0.62 0.3186 0.3004 1 0.0
H36 H 0.358 0.7393 0.0674 1 0.0
H138 H 1.2426 0.7932 0.2057 1 0.0
C38 C 0.891 0.9375 0.5592 1 0.0
H8 H 0.7328 0.4249 0.0203 1 0.0
H21 H 0.6033 0.4169 0.3815 1 0.0
Sn5 Sn 0.85101 0.79906 0.45519 1 0.0
Si4 Si 0.4503 0.65 0.0609 1 0.0
H77 H 0.6073 0.7285 -0.0905 1 0.0
H73 H 0.6685 0.5899 -0.0786 1 0.0
H56 H 0.9371 0.6868 -0.2063 1 0.0
H18 H 0.8161 0.3305 0.374 1 0.0
H105 H 0.6658 1.0986 0.3473 1 0.0
C40 C 0.814 0.6637 0.5926 1 0.0
H148 H 1.2716 0.621 0.3341 1 0.0
H5 H 0.8032 0.3186 0.1198 1 0.0
H85 H 0.9769 1.0205 0.2001 1 0.0
C37 C 0.952 0.7947 0.609 1 0.0
H53 H 0.5169 0.6309 0.3343 1 0.0
H55 H 0.8974 0.7637 -0.2215 1 0.0
H38 H 0.3815 0.8576 0.0649 1 0.0
H32 H 0.4631 0.6045 -0.0451 1 0.0
H122 H 0.9656 0.6342 0.5349 1 0.0
C3 C 0.727 0.456 0.056 1 0.0
Si8 Si 0.7731 0.8986 -0.1645 1 0.0
H24 H 0.6037 0.419 0.168 1 0.0
H102 H 0.6827 1.1413 0.1245 1 0.0
C14 C 0.513 0.87 -0.0304 1 0.0
H74 H 0.7521 0.5877 -0.0768 1 0.0
H29 H 0.3829 0.5947 0.1513 1 0.0
H153 H 1.1269 0.6634 0.4815 1 0.0
H76 H 0.5893 0.7365 -0.1702 1 0.0
H135 H 0.738 0.8679 0.5839 1 0.0
Si9 Si 0.7064 0.6884 -0.1506 1 0.0
H42 H 0.469 0.8932 -0.0499 1 0.0
H115 H 0.9998 0.9124 0.4364 1 0.0
H41 H 0.551 0.9013 -0.0427 1 0.0
H40 H 0.5236 0.8257 -0.0483 1 0.0
H154 H 1.1159 0.6317 0.0422 1 0.0
H75 H 0.713 0.5638 -0.1402 1 0.0
C49 C 1.147 0.5527 0.388 1 0.0
H35 H 0.3808 0.7388 -0.0104 1 0.0
H71 H 0.6527 0.9308 -0.1918 1 0.0
C39 C 1.0137 0.89 0.482 1 0.0
H103 H 0.6443 1.1689 0.2961 1 0.0
H139 H 1.0257 0.9037 0.1701 1 0.0
C26 C 0.6121 0.706 -0.132 1 0.0
H44 H 0.5231 0.9548 0.1175 1 0.0
H111 H 1.0022 0.7854 0.6163 1 0.0
H15 H 0.8182 0.5022 0.3962 1 0.0
Bi8 Bi 0.94601 0.67756 0.29967 1 0.0
H23 H 0.6201 0.4996 0.1664 1 0.0
H51 H 0.3879 0.7015 0.2765 1 0.0
H134 H 0.6566 0.8717 0.5649 1 0.0
H162 H 1.134 0.4969 0.1882 1 0.0
H3 H 0.8749 0.4905 0.0152 1 0.0
H1 H 0.921 0.4855 0.0832 1 0.0
H109 H 0.9308 0.7503 0.6054 1 0.0
H86 H 0.9963 0.9958 0.2788 1 0.0
C13 C 0.415 0.881 0.089 1 0.0
C43 C 0.667 0.796 0.427 1 0.0
Si18 Si 1.1294 0.6194 0.1608 1 0.0
H54 H 0.5827 0.6772 0.3349 1 0.0
H80 H 0.73 0.6443 -0.255 1 0.0
H92 H 0.7142 1.005 0.0453 1 0.0
H117 H 1.034 0.9241 0.5072 1 0.0
H95 H 0.9393 1.0542 0.0612 1 0.0
H57 H 0.9793 0.7552 -0.2039 1 0.0
H143 H 1.0823 0.8918 0.3005 1 0.0
Bi1 Bi 0.74639 0.64113 0.22736 1 0.0
H131 H 0.7439 0.9766 0.4481 1 0.0
Si17 Si 1.1575 0.6491 0.3694 1 0.0
C52 C 1.103 0.663 0.0761 1 0.0
H146 H 1.1699 0.529 0.3515 1 0.0
H79 H 0.6949 0.7232 -0.2698 1 0.0
H100 H 0.6532 1.1915 0.178 1 0.0
Sn2 Sn 0.53361 0.721 0.12136 1 0.0
H141 H 1.0806 0.8925 0.1108 1 0.0
H50 H 0.4022 0.7775 0.2954 1 0.0
H116 H 1.0484 0.8503 0.4789 1 0.0
H93 H 0.7757 0.9894 -0.0066 1 0.0
Si5 Si 0.5061 0.8531 0.0648 1 0.0
Si13 Si 0.9346 0.8563 0.529 1 0.0
H39 H 0.4065 0.9324 0.0772 1 0.0
H142 H 1.1503 0.8419 0.3266 1 0.0
H96 H 0.9059 1.0148 0.0044 1 0.0
H27 H 0.6888 0.3148 0.2547 1 0.0
H107 H 0.5854 1.0127 0.2974 1 0.0
C20 C 0.971 0.795 -0.066 1 0.0
H25 H 0.6148 0.3421 0.2197 1 0.0
H61 H 0.9772 0.6311 -0.0402 1 0.0
H119 H 0.7724 0.6958 0.5936 1 0.0
H99 H 0.7818 1.1735 0.0909 1 0.0
H68 H 0.7765 0.8489 -0.2687 1 0.0
H49 H 0.3852 0.7682 0.2182 1 0.0
H47 H 0.5883 0.8136 0.2399 1 0.0
H34 H 0.3319 0.6807 0.0252 1 0.0
H136 H 1.2226 0.8688 0.1627 1 0.0
H91 H 0.7335 1.0652 -0.0144 1 0.0
C1 C 0.874 0.499 0.063 1 0.0
Si15 Si 0.7247 0.854 0.4672 1 0.0
H2 H 0.8619 0.5488 0.0652 1 0.0
C17 C 0.4084 0.746 0.261 1 0.0
H147 H 1.0976 0.5445 0.3894 1 0.0
C44 C 0.711 0.9487 0.428 1 0.0
H62 H 0.9083 0.6079 -0.0736 1 0.0
H19 H 0.6047 0.4994 0.3555 1 0.0
H84 H 0.8638 1.1725 0.2 1 0.0
H17 H 0.8428 0.3138 0.3008 1 0.0
H114 H 0.8624 0.9644 0.5222 1 0.0
H149 H 1.2734 0.6552 0.4033 1 0.0
Si14 Si 0.8461 0.6665 0.5023 1 0.0
C11 C 0.497 0.616 -0.012 1 0.0
H70 H 0.6657 0.9323 -0.1122 1 0.0
H31 H 0.5263 0.6519 -0.0349 1 0.0
C41 C 0.9354 0.619 0.501 1 0.0
C27 C 0.73 0.692 -0.242 1 0.0
H33 H 0.5271 0.5734 0.0044 1 0.0
Si12 Si 0.6716 1.074 0.2332 1 0.0
H118 H 0.8035 0.6156 0.6102 1 0.0
C51 C 1.126 0.696 0.4389 1 0.0
H11 H 0.9908 0.4491 0.3066 1 0.0
H121 H 0.9313 0.5678 0.5117 1 0.0
H16 H 0.8974 0.3104 0.3624 1 0.0
H151 H 1.0779 0.716 0.4289 1 0.0
H64 H 0.8126 0.9901 -0.1072 1 0.0
H150 H 1.2579 0.7045 0.3321 1 0.0
H78 H 0.5899 0.6609 -0.1246 1 0.0
H133 H 0.701 0.797 0.5783 1 0.0
C10 C 0.419 0.5762 0.122 1 0.0
C34 C 0.65 1.146 0.162 1 0.0
C33 C 0.814 1.1533 0.059 1 0.0
C4 C 0.9556 0.442 0.273 1 0.0
H65 H 0.8545 0.9875 -0.177 1 0.0
H90 H 0.9123 1.0553 0.3875 1 0.0
H144 H 1.1582 0.9123 0.2748 1 0.0
H98 H 0.861 1.1683 0.0652 1 0.0
H123 H 0.9557 0.629 0.4555 1 0.0
H155 H 1.127 0.7065 0.0657 1 0.0
C9 C 0.644 0.341 0.26 1 0.0
H58 H 1.0203 0.779 -0.0718 1 0.0
C36 C 0.6075 1.007 0.254 1 0.0
H46 H 0.5219 0.8379 0.2825 1 0.0
H9 H 0.72 0.5048 0.0349 1 0.0
Sn6 Sn 1.0899 0.69581 0.25501 1 0.0
H124 H 0.761 0.5895 0.4858 1 0.0
C45 C 0.702 0.847 0.5595 1 0.0
H48 H 0.579 0.7788 0.3172 1 0.0
Si7 Si 0.9141 0.7322 -0.1013 1 0.0
C15 C 0.5557 0.9168 0.105 1 0.0
C25 C 0.711 0.5966 -0.106 1 0.0
C24 C 0.6841 0.945 -0.158 1 0.0
H145 H 1.1697 0.5338 0.4315 1 0.0
C29 C 0.9773 1.035 0.246 1 0.0
H152 H 1.1561 0.7342 0.4435 1 0.0
C5 C 0.854 0.463 0.4008 1 0.0
C2 C 0.842 0.3483 0.123 1 0.0
H89 H 0.83 1.0724 0.3749 1 0.0
C19 C 0.934 0.735 -0.1944 1 0.0
H126 H 0.7551 0.6557 0.427 1 0.0
Bi7 Bi 0.90843 0.8312 0.31701 1 0.0
Sn1 Sn 0.77322 0.4873 0.22757 1 0.0
H66 H 0.8754 0.9311 -0.1117 1 0.0
H140 H 1.0269 0.8342 0.1338 1 0.0
C35 C 0.677 1.1271 0.3044 1 0.0
C8 C 0.639 0.451 0.179 1 0.0
C22 C 0.836 0.959 -0.137 1 0.0
Si6 Si 0.5042 0.728 0.2447 1 0.0
C6 C 0.855 0.3349 0.341 1 0.0
H159 H 1.2396 0.5983 0.1131 1 0.0
H81 H 0.776 0.7094 -0.2494 1 0.0
H43 H 0.5799 0.8924 0.146 1 0.0
H4 H 0.8761 0.3406 0.0872 1 0.0
C53 C 1.2246 0.606 0.159 1 0.0
H127 H 0.6938 0.7733 0.3926 1 0.0
Sn3 Sn 0.78001 0.77394 -0.09577 1 0.0
H120 H 0.8511 0.6782 0.621 1 0.0
H97 H 0.7979 1.1696 0.0121 1 0.0
H52 H 0.5782 0.6236 0.2802 1 0.0
H22 H 0.6813 0.4419 0.1527 1 0.0
C42 C 0.7876 0.6211 0.454 1 0.0
H94 H 0.9172 0.9754 0.0806 1 0.0
H157 H 1.2402 0.5647 0.1917 1 0.0
H108 H 0.6317 0.9596 0.2567 1 0.0
H130 H 0.7184 0.9523 0.3786 1 0.0
Si2 Si 0.8684 0.4309 0.3157 1 0.0
H104 H 0.725 1.1417 0.3072 1 0.0
H101 H 0.6021 1.1425 0.1459 1 0.0
H10 H 0.97 0.4001 0.2517 1 0.0
Si1 Si 0.8077 0.4437 0.1117 1 0.0
Bi3 Bi 0.71982 0.80544 0.0343 1 0.0
C54 C 1.096 0.5326 0.173 1 0.0
H30 H 0.4588 0.5538 0.151 1 0.0
H161 H 1.0593 0.5313 0.208 1 0.0
H72 H 0.6875 0.9961 -0.1669 1 0.0
H37 H 0.4093 0.8686 0.1385 1 0.0
H110 H 0.9309 0.8158 0.6474 1 0.0
H12 H 0.9514 0.4835 0.2374 1 0.0
C7 C 0.632 0.454 0.36 1 0.0
H137 H 1.2064 0.7988 0.1322 1 0.0
C32 C 0.9052 1.021 0.0527 1 0.0
H125 H 0.815 0.5935 0.4239 1 0.0
H113 H 0.8612 0.9236 0.5982 1 0.0
H20 H 0.6735 0.4554 0.3882 1 0.0
H6 H 0.8648 0.336 0.1677 1 0.0
H14 H 0.8389 0.4242 0.4339 1 0.0
C18 C 0.551 0.656 0.306 1 0.0
Si16 Si 1.1205 0.823 0.2144 1 0.0
H160 H 1.0762 0.5228 0.1302 1 0.0
C31 C 0.7524 1.0252 0.0182 1 0.0
C30 C 0.871 1.044 0.3628 1 0.0
C47 C 1.0557 0.8688 0.1496 1 0.0
H128 H 0.6271 0.8254 0.4044 1 0.0
C46 C 1.2085 0.8207 0.174 1 0.0
H63 H 0.9027 0.6439 -0.0054 1 0.0
C48 C 1.1288 0.8732 0.2878 1 0.0
H82 H 0.9251 1.1778 0.2533 1 0.0
C50 C 1.2509 0.659 0.358 1 0.0
Sn4 Sn 0.78982 1.01321 0.2025 1 0.0
C23 C 0.79 0.894 -0.2573 1 0.0
H7 H 0.6863 0.4431 0.0838 1 0.0
H69 H 0.8396 0.8984 -0.2668 1 0.0
C16 C 0.554 0.798 0.275 1 0.0
C21 C 0.927 0.6431 -0.049 1 0.0
H88 H 0.8641 0.9937 0.3752 1 0.0
Bi6 Bi 0.77466 0.85836 0.23346 1 0.0
H87 H 1.0064 1.075 0.2451 1 0.0
Bi5 Bi 0.88548 0.66526 0.1618 1 0.0
H60 H 0.9614 0.8421 -0.0914 1 0.0
H112 H 0.9268 0.9667 0.5729 1 0.0
Si11 Si 0.8164 1.0557 0.0755 1 0.0
C12 C 0.3708 0.709 0.032 1 0.0
H129 H 0.6503 0.7607 0.4617 1 0.0
H106 H 0.5717 1.0125 0.2177 1 0.0
Bi4 Bi 0.85311 0.81969 0.10991 1 0.0
H83 H 0.8453 1.1807 0.2775 1 0.0
H59 H 0.961 0.7954 -0.0179 1 0.0
H28 H 0.4005 0.5413 0.0972 1 0.0
H45 H 0.59 0.9368 0.0726 1 0.0
H158 H 1.2451 0.6477 0.1715 1 0.0
H156 H 1.0524 0.6745 0.0748 1 0.0
H67 H 0.762 0.9326 -0.2849 1 0.0
